data_7703130
loop_
_publ_author_name
'Chen, Jing-Huo'
'Wei, Donghui'
'Yang, Guang'
'Ma, Jian-Gong'
'Cheng, Peng'

_publ_section_title
;
 A systematic investigation of structural transformation in a copper
 pyrazolato system: a case study.
;
_journal_issue 4
_journal_name_full 'Dalton transactions (Cambridge, England : 2003)'
_journal_page_first 1116
_journal_page_last 1123
_journal_paper_doi 10.1039/c9dt04263f
_journal_volume 49
_journal_year 2020
_chemical_formula_moiety 'C95 H76 Cl6 Cu6 N12 O6'
_chemical_formula_sum 'C95 H76 Cl6 Cu6 N12 O6'
_chemical_formula_weight 2075.61
_space_group_crystal_system monoclinic
_space_group_IT_number 15
_space_group_name_Hall '-C 2yc'
_space_group_name_H-M_alt 'C 1 2/c 1'
_atom_sites_solution_hydrogens geom
_atom_sites_solution_primary direct
_audit_creation_date 2019-10-29
_audit_creation_method
;
Olex2 1.2-beta
(compiled 2017.08.10 svn.r3458 for OlexSys, GUI svn.r5381)
;
_audit_update_record
;
2019-11-04 deposited with the CCDC.	2019-12-05 downloaded from the CCDC.
;
_cell_angle_alpha 90
_cell_angle_beta 100.1236(18)
_cell_angle_gamma 90
_cell_formula_units_Z 4
_cell_length_a 29.0987(5)
_cell_length_b 16.5408(4)
_cell_length_c 19.3641(4)
_cell_measurement_reflns_used 8681
_cell_measurement_temperature 120(14)
_cell_measurement_theta_max 28.9970
_cell_measurement_theta_min 3.7090
_cell_volume 9175.1(3)
_computing_cell_refinement
;
CrysAlisPro, Agilent Technologies,
Version 1.171.36.32 (release 02-08-2013 CrysAlis171 .NET)
(compiled Aug  2 2013,16:46:58)
;
_computing_data_collection
;
CrysAlisPro, Agilent Technologies,
Version 1.171.36.32 (release 02-08-2013 CrysAlis171 .NET)
(compiled Aug  2 2013,16:46:58)
;
_computing_data_reduction
;
CrysAlisPro, Agilent Technologies,
Version 1.171.36.32 (release 02-08-2013 CrysAlis171 .NET)
(compiled Aug  2 2013,16:46:58)
;
_computing_structure_refinement 'XL (Sheldrick, 2018)'
_computing_structure_solution 'XS (Sheldrick, 2018)'
_diffrn_ambient_temperature 120(14)
_diffrn_detector_area_resol_mean 16.2116
_diffrn_measured_fraction_theta_full 0.997
_diffrn_measured_fraction_theta_max 0.997
_diffrn_measurement_details
;
#__ type_ start__ end____ width___ exp.time_
  1 omega   13.00   46.00   1.0000   60.0000
omega____ theta____ kappa____ phi______ frames
    -       18.9396   57.0000  120.0000 33

#__ type_ start__ end____ width___ exp.time_
  2 omega  -83.00    8.00   1.0000   60.0000
omega____ theta____ kappa____ phi______ frames
    -      -19.2521  -77.0000 -120.0000 91

#__ type_ start__ end____ width___ exp.time_
  3 omega  -48.00   49.00   1.0000   60.0000
omega____ theta____ kappa____ phi______ frames
    -      -19.2521   77.0000    0.0000 97
;
_diffrn_measurement_device_type 'SuperNova, Single source at offset, Eos'
_diffrn_measurement_method '\w scans'
_diffrn_orient_matrix_UB_11 0.0006709000
_diffrn_orient_matrix_UB_12 -0.0414790000
_diffrn_orient_matrix_UB_13 -0.0089855000
_diffrn_orient_matrix_UB_21 -0.0021172000
_diffrn_orient_matrix_UB_22 0.0105168000
_diffrn_orient_matrix_UB_23 -0.0359265000
_diffrn_orient_matrix_UB_31 0.0246782000
_diffrn_orient_matrix_UB_32 0.0020120000
_diffrn_orient_matrix_UB_33 0.0037305000
_diffrn_radiation_monochromator mirror
_diffrn_radiation_type MoK\a
_diffrn_radiation_wavelength 0.71073
_diffrn_reflns_av_R_equivalents 0.0186
_diffrn_reflns_av_unetI/netI 0.0243
_diffrn_reflns_Laue_measured_fraction_full 0.997
_diffrn_reflns_Laue_measured_fraction_max 0.997
_diffrn_reflns_limit_h_max 34
_diffrn_reflns_limit_h_min -34
_diffrn_reflns_limit_k_max 14
_diffrn_reflns_limit_k_min -19
_diffrn_reflns_limit_l_max 23
_diffrn_reflns_limit_l_min -23
_diffrn_reflns_number 16986
_diffrn_reflns_point_group_measured_fraction_full 0.997
_diffrn_reflns_point_group_measured_fraction_max 0.997
_diffrn_reflns_theta_full 25.025
_diffrn_reflns_theta_max 25.025
_diffrn_reflns_theta_min 3.125
_diffrn_source 'SuperNova (Mo) X-ray Source'
_exptl_absorpt_coefficient_mu 1.601
_exptl_absorpt_correction_T_max 1.00000
_exptl_absorpt_correction_T_min 0.74590
_exptl_absorpt_correction_type multi-scan
_exptl_absorpt_process_details
;
CrysAlisPro, Agilent Technologies,
Version 1.171.36.32 (release 02-08-2013 CrysAlis171 .NET)
(compiled Aug  2 2013,16:46:58)
Empirical absorption correction using spherical harmonics,
 implemented in SCALE3 ABSPACK scaling algorithm.
;
_exptl_crystal_colour red
_exptl_crystal_colour_primary red
_exptl_crystal_density_diffrn 1.503
_exptl_crystal_description block
_exptl_crystal_F_000 4216
_exptl_crystal_size_max 0.3
_exptl_crystal_size_mid 0.28
_exptl_crystal_size_min 0.25
_refine_diff_density_max 1.682
_refine_diff_density_min -1.705
_refine_diff_density_rms 0.103
_refine_ls_extinction_method none
_refine_ls_goodness_of_fit_ref 1.038
_refine_ls_hydrogen_treatment constr
_refine_ls_matrix_type full
_refine_ls_number_parameters 580
_refine_ls_number_reflns 8068
_refine_ls_number_restraints 90
_refine_ls_restrained_S_all 1.049
_refine_ls_R_factor_all 0.0615
_refine_ls_R_factor_gt 0.0566
_refine_ls_shift/su_max 0.000
_refine_ls_shift/su_mean 0.000
_refine_ls_structure_factor_coef Fsqd
_refine_ls_weighting_details 'w=1/[\s^2^(Fo^2^)+(0.0690P)^2^+76.4620P] where P=(Fo^2^+2Fc^2^)/3'
_refine_ls_weighting_scheme calc
_refine_ls_wR_factor_gt 0.1440
_refine_ls_wR_factor_ref 0.1481
_reflns_Friedel_coverage 0.000
_reflns_number_gt 7311
_reflns_number_total 8068
_reflns_threshold_expression 'I > 2\s(I)'
_cod_data_source_file c9dt04263f2.cif
_cod_data_source_block '[CuIIpz(OMe)]6+H2O+24H'
_cod_depositor_comments 'Adding full bibliography for 7703129--7703138.cif.'
_cod_database_code 7703130
_shelx_shelxl_version_number 2018/3
_chemical_oxdiff_formula 'C H O N Cu Cl'
_chemical_oxdiff_usercomment CU6CL6
_shelx_space_group_comment
;
The symmetry employed for this shelxl refinement is uniquely defined
by the following loop, which should always be used as a source of
symmetry information in preference to the above space-group names.
They are only intended as comments.
;
_reflns_odcompleteness_completeness 99.72
_reflns_odcompleteness_iscentric 1
_reflns_odcompleteness_theta 26.32
_olex2_refinement_description
;
1. Fixed Uiso
 At 1.2 times of:
  All C(H) groups, All O(H) groups
 At 1.5 times of:
  All C(H,H,H) groups
2. Uiso/Uaniso restraints and constraints
Uanis(C48A) \\sim Ueq: with sigma of 0.005 and sigma for terminal atoms of 0.01
Uanis(C25B) \\sim Ueq: with sigma of 0.005 and sigma for terminal atoms of 0.01
Uanis(C26A) \\sim Ueq: with sigma of 0.005 and sigma for terminal atoms of 0.01
Uanis(C6A) \\sim Ueq, Uanis(C5A) \\sim Ueq: with sigma of 0.005 and sigma for
terminal atoms of 0.01
Uanis(C30A) \\sim Ueq: with sigma of 0.005 and sigma for terminal atoms of 0.01
Uanis(O3A) \\sim Ueq, Uanis(O3B) \\sim Ueq: with sigma of 0.005 and sigma for
terminal atoms of 0.01
Uanis(C4A) \\sim Ueq: with sigma of 0.005 and sigma for terminal atoms of 0.01
Uanis(C22B) \\sim Ueq, Uanis(C22A) \\sim Ueq, Uanis(C27A) \\sim Ueq,
Uanis(C27B) \\sim Ueq: with sigma of 0.005 and sigma for terminal atoms of 0.01
Uanis(Cl2B) \\sim Ueq, Uanis(Cl2A) \\sim Ueq: with sigma of 0.005 and sigma for
terminal atoms of 0.01
Uanis(C22B) = Uanis(C22A)
Uanis(C27A) = Uanis(C27B)
Uanis(C26A) = Uanis(C26B)
Uanis(C25B) = Uanis(C25A)
Uanis(C24B) = Uanis(C24A)
Uanis(C23A) = Uanis(C23B)
Uanis(C28A) = Uanis(C28B)
Uanis(C33B) = Uanis(C33A)
Uanis(C32B) = Uanis(C32A)
Uanis(C31A) = Uanis(C31B)
Uanis(C30B) = Uanis(C30A)
Uanis(C29B) = Uanis(C29A)
Uanis(C6A) = Uanis(C6B)
Uanis(C5B) = Uanis(C5A)
Uanis(C4A) = Uanis(C4B)
Uanis(O3A) = Uanis(O3B)
3. Others
 Fixed Sof: Cl2B(0.5) O3B(0.5) C5B(0.5) C22A(0.5) C27A(0.5) H27A(0.5)
 C26A(0.5) H26A(0.5) C25A(0.5) H25A(0.5) C24A(0.5) H24A(0.5) C23A(0.5)
 H23A(0.5) C6A(0.5) C4A(0.5) O3A(0.5) H3A(0.5) C48A(0.5) H48A(0.5) H48B(0.5)
 H48C(0.5) C22B(0.5) C27B(0.5) H27B(0.5) C26B(0.5) H26B(0.5) C25B(0.5)
 H25B(0.5) C24B(0.5) H24B(0.5) C23B(0.5) H23B(0.5) C28A(0.5) C29A(0.5)
 H29A(0.5) C30A(0.5) H30A(0.5) C31A(0.5) H31A(0.5) C32A(0.5) H32A(0.5)
 C33A(0.5) H33A(0.5) C28B(0.5) C33B(0.5) H33B(0.5) C32B(0.5) H32B(0.5)
 C31B(0.5) H31B(0.5) C30B(0.5) H30B(0.5) C29B(0.5) H29B(0.5) C6B(0.5) C5A(0.5)
 C4B(0.5) Cl2A(0.5)
4.a Aromatic/amide H refined with riding coordinates:
 C19(H19), C21(H21), C18(H18), C39(H39), C17(H17), C11(H11), C12(H12),
 C20(H20), C14(H14), C35(H35), C15(H15), C27A(H27A), C26A(H26A), C25A(H25A),
 C24A(H24A), C23A(H23A), C36(H36), C41(H41), C38(H38), C13(H13), C45(H45),
 C42(H42), C37(H37), C44(H44), C43(H43), O3A(H3A), C27B(H27B), C26B(H26B),
 C25B(H25B), C24B(H24B), C23B(H23B), C29A(H29A), C30A(H30A), C31A(H31A),
 C32A(H32A), C33A(H33A), C33B(H33B), C32B(H32B), C31B(H31B), C30B(H30B),
 C29B(H29B)
4.b Fitted hexagon refined as free rotating group:
 C22A(C27A,C26A,C25A,C24A,C23A), C22B(C27B,C26B,C25B,C24B,C23B), C28A(C29A,
 C30A,C31A,C32A,C33A), C28B(C33B,C32B,C31B,C30B,C29B)
4.c Idealised Me refined as rotating group:
 C47(H47A,H47B,H47C), C46(H46A,H46B,H46C), C48A(H48A,H48B,H48C)
;
_olex2_submission_special_instructions 'No special instructions were received'

loop_
_space_group_symop_operation_xyz
'x, y, z'
'-x, y, -z+1/2'
'x+1/2, y+1/2, z'
'-x+1/2, y+1/2, -z+1/2'
'-x, -y, -z'
'x, -y, z-1/2'
'-x+1/2, -y+1/2, -z'
'x+1/2, -y+1/2, z-1/2'

loop_
_atom_site_label
_atom_site_type_symbol
_atom_site_fract_x
_atom_site_fract_y
_atom_site_fract_z
_atom_site_U_iso_or_equiv
_atom_site_adp_type
_atom_site_occupancy
_atom_site_site_symmetry_order
_atom_site_calc_flag
_atom_site_refinement_flags_posn
_atom_site_refinement_flags_adp
_atom_site_refinement_flags_occupancy
_atom_site_disorder_assembly
_atom_site_disorder_group
Cu2 Cu 0.10179(2) 0.32187(3) 0.22399(3) 0.02418(15) Uani 1 1 d . . . . .
Cu1 Cu 0.05311(2) 0.16595(3) 0.24769(2) 0.02176(14) Uani 1 1 d . . . . .
Cu3 Cu 0.04699(2) 0.47827(4) 0.22796(3) 0.03163(16) Uani 1 1 d . . . . .
Cl1 Cl -0.02978(4) -0.07262(7) 0.04465(7) 0.0403(3) Uani 1 1 d . . . . .
Cl3 Cl 0.22956(4) 0.54017(9) 0.39473(9) 0.0567(4) Uani 1 1 d . . . . .
Cl2B Cl 0.1453(2) 0.5045(4) -0.0088(3) 0.0742(15) Uani 0.5 1 d . U P A 2
O1 O 0.06317(11) 0.23995(19) 0.17473(15) 0.0320(7) Uani 1 1 d . . . . .
O2 O 0.09476(10) 0.24531(18) 0.29643(14) 0.0272(6) Uani 1 1 d . . . . .
N2 N 0.01275(11) 0.0945(2) 0.18195(18) 0.0249(7) Uani 1 1 d . . . . .
N1 N -0.03437(11) 0.1058(2) 0.17363(18) 0.0253(7) Uani 1 1 d . . . . .
N5 N 0.13428(11) 0.4062(2) 0.28378(19) 0.0263(8) Uani 1 1 d . . . . .
N6 N 0.11106(12) 0.4783(2) 0.2810(2) 0.0289(8) Uani 1 1 d . . . . .
C8 C 0.18033(15) 0.4956(3) 0.3470(3) 0.0362(11) Uani 1 1 d . . . . .
C19 C 0.16140(16) -0.0561(3) 0.1680(3) 0.0396(12) Uani 1 1 d . . . . .
H19 H 0.1925 -0.0761 0.1758 0.047 Uiso 1 1 calc R . . . .
O3B O 0.0179(4) 0.4634(5) 0.3142(5) 0.0342(15) Uani 0.5 1 d . U P B 1
C2 C -0.02071(15) 0.0047(3) 0.1048(2) 0.0275(9) Uani 1 1 d . . . . .
N4 N 0.07148(13) 0.4603(2) 0.1396(2) 0.0334(9) Uani 1 1 d . . . . .
N3 N 0.10004(13) 0.3958(2) 0.1429(2) 0.0302(8) Uani 1 1 d . . . . .
C5B C 0.1207(9) 0.4726(10) 0.0615(11) 0.029(3) Uani 0.5 1 d . . P A 2
C34 C 0.21130(15) 0.3496(3) 0.3346(3) 0.0315(10) Uani 1 1 d . . . . .
C7 C 0.17716(14) 0.4157(3) 0.3236(2) 0.0282(9) Uani 1 1 d . . . . .
C16 C 0.07014(14) 0.0028(3) 0.1458(2) 0.0266(9) Uani 1 1 d . . . . .
C21 C 0.10776(15) 0.0551(3) 0.1478(2) 0.0306(10) Uani 1 1 d . . . . .
H21 H 0.1023 0.1115 0.1411 0.037 Uiso 1 1 calc R . . . .
C10 C -0.10650(14) 0.0467(3) 0.1065(2) 0.0282(9) Uani 1 1 d . . . . .
C1 C -0.05540(14) 0.0509(3) 0.1266(2) 0.0254(9) Uani 1 1 d . . . . .
C18 C 0.12478(18) -0.1086(3) 0.1654(3) 0.0429(12) Uani 1 1 d . . . . .
H18 H 0.1305 -0.1650 0.1710 0.052 Uiso 1 1 calc R . . . .
C39 C 0.21872(18) 0.3011(3) 0.2792(3) 0.0429(12) Uani 1 1 d . . . . .
H39 H 0.2014 0.3106 0.2336 0.051 Uiso 1 1 calc R . . . .
C3 C 0.02202(14) 0.0327(2) 0.1416(2) 0.0248(9) Uani 1 1 d . . . . .
C17 C 0.07898(16) -0.0796(3) 0.1545(3) 0.0355(10) Uani 1 1 d . . . . .
H17 H 0.0537 -0.1164 0.1530 0.043 Uiso 1 1 calc R . . . .
C9 C 0.13850(15) 0.5337(3) 0.3191(3) 0.0329(10) Uani 1 1 d . . . . .
C11 C -0.12740(15) 0.0482(3) 0.0360(2) 0.0326(10) Uani 1 1 d . . . . .
H11 H -0.1085 0.0496 0.0007 0.039 Uiso 1 1 calc R . . . .
C12 C -0.17577(17) 0.0477(4) 0.0171(3) 0.0429(12) Uani 1 1 d . . . . .
H12 H -0.1899 0.0483 -0.0310 0.052 Uiso 1 1 calc R . . . .
C20 C 0.15327(16) 0.0258(3) 0.1594(2) 0.0361(11) Uani 1 1 d . . . . .
H20 H 0.1788 0.0621 0.1614 0.043 Uiso 1 1 calc R . . . .
C14 C -0.18279(17) 0.0431(4) 0.1389(3) 0.0517(15) Uani 1 1 d . . . . .
H14 H -0.2018 0.0414 0.1741 0.062 Uiso 1 1 calc R . . . .
C35 C 0.23696(16) 0.3335(3) 0.4016(3) 0.0410(12) Uani 1 1 d . . . . .
H35 H 0.2323 0.3658 0.4404 0.049 Uiso 1 1 calc R . . . .
C15 C -0.13459(16) 0.0424(3) 0.1578(3) 0.0402(12) Uani 1 1 d . . . . .
H15 H -0.1206 0.0390 0.2059 0.048 Uiso 1 1 calc R . . . .
C40 C 0.12285(16) 0.6183(3) 0.3236(3) 0.0404(12) Uani 1 1 d . . . . .
C22A C 0.1717(2) 0.3581(4) 0.0953(4) 0.0349(17) Uani 0.5 1 d . U P C 1
C27A C 0.1644(2) 0.2751(4) 0.0899(4) 0.0416(17) Uani 0.5 1 d G U P C 1
H27A H 0.1338 0.2538 0.0876 0.050 Uiso 0.5 1 calc R . P C 1
C26A C 0.2017(3) 0.2234(3) 0.0877(5) 0.062(2) Uani 0.5 1 d G U P C 1
H26A H 0.1967 0.1667 0.0840 0.074 Uiso 0.5 1 calc R . P C 1
C25A C 0.2464(2) 0.2546(5) 0.0910(5) 0.088(4) Uani 0.5 1 d G . P C 1
H25A H 0.2720 0.2193 0.0896 0.106 Uiso 0.5 1 calc R . P C 1
C24A C 0.25374(19) 0.3376(5) 0.0965(5) 0.067(3) Uani 0.5 1 d G . P C 1
H24A H 0.2843 0.3590 0.0988 0.081 Uiso 0.5 1 calc R . P C 1
C23A C 0.2164(2) 0.3893(4) 0.0987(5) 0.060(3) Uani 0.5 1 d G . P C 1
H23A H 0.2214 0.4460 0.1024 0.072 Uiso 0.5 1 calc R . P C 1
C6A C 0.0791(8) 0.515(2) 0.0964(15) 0.029(3) Uani 0.5 1 d . U P C 1
C4A C 0.1334(7) 0.4173(10) 0.1039(10) 0.027(3) Uani 0.5 1 d . U P C 1
C36 C 0.26901(19) 0.2707(4) 0.4113(3) 0.0545(15) Uani 1 1 d . . . . .
H36 H 0.2862 0.2602 0.4568 0.065 Uiso 1 1 calc R . . . .
C41 C 0.0939(2) 0.6521(3) 0.2669(3) 0.0522(14) Uani 1 1 d . . . . .
H41 H 0.0849 0.6214 0.2253 0.063 Uiso 1 1 calc R . . . .
C47 C 0.1130(2) 0.2492(4) 0.3694(2) 0.0476(14) Uani 1 1 d . . . . .
H47A H 0.1436 0.2227 0.3789 0.071 Uiso 1 1 calc GR . . . .
H47B H 0.0916 0.2217 0.3956 0.071 Uiso 1 1 calc GR . . . .
H47C H 0.1163 0.3059 0.3841 0.071 Uiso 1 1 calc GR . . . .
C38 C 0.2513(2) 0.2387(4) 0.2898(4) 0.0596(16) Uani 1 1 d . . . . .
H38 H 0.2565 0.2065 0.2512 0.072 Uiso 1 1 calc R . . . .
C13 C -0.20330(17) 0.0462(4) 0.0686(3) 0.0511(15) Uani 1 1 d . . . . .
H13 H -0.2363 0.0473 0.0558 0.061 Uiso 1 1 calc R . . . .
C45 C 0.1357(2) 0.6641(4) 0.3845(4) 0.065(2) Uani 1 1 d . . . . .
H45 H 0.1549 0.6410 0.4244 0.078 Uiso 1 1 calc R . . . .
C42 C 0.0778(3) 0.7313(4) 0.2703(4) 0.0663(18) Uani 1 1 d . . . . .
H42 H 0.0572 0.7537 0.2315 0.080 Uiso 1 1 calc R . . . .
C37 C 0.2761(2) 0.2237(4) 0.3558(4) 0.0615(17) Uani 1 1 d . . . . .
H37 H 0.2980 0.1807 0.3629 0.074 Uiso 1 1 calc R . . . .
C44 C 0.1204(2) 0.7439(4) 0.3866(5) 0.077(2) Uani 1 1 d . . . . .
H44 H 0.1298 0.7754 0.4277 0.092 Uiso 1 1 calc R . . . .
C43 C 0.0918(3) 0.7771(4) 0.3300(5) 0.074(2) Uani 1 1 d . . . . .
H43 H 0.0816 0.8315 0.3317 0.089 Uiso 1 1 calc R . . . .
C46 C 0.0333(3) 0.2471(4) 0.1088(3) 0.073(2) Uani 1 1 d . . . . .
H46A H 0.0013 0.2571 0.1159 0.109 Uiso 1 1 calc GR . . . .
H46B H 0.0343 0.1969 0.0821 0.109 Uiso 1 1 calc GR . . . .
H46C H 0.0438 0.2922 0.0826 0.109 Uiso 1 1 calc GR . . . .
O3A O 0.0179(4) 0.4935(5) 0.3033(5) 0.0342(15) Uani 0.5 1 d . U P B 2
H3A H 0.0326 0.5067 0.3497 0.041 Uiso 0.5 1 calc R . P B 2
C48A C 0.0384(4) 0.4358(11) 0.3803(6) 0.071(4) Uani 0.5 1 d . U P B 1
H48A H 0.0528 0.3830 0.3759 0.106 Uiso 0.5 1 calc GR . P B 1
H48B H 0.0146 0.4308 0.4100 0.106 Uiso 0.5 1 calc GR . P B 1
H48C H 0.0624 0.4744 0.4016 0.106 Uiso 0.5 1 calc GR . P B 1
C22B C 0.1573(2) 0.3243(4) 0.0808(4) 0.0349(17) Uani 0.5 1 d . U P A 2
C27B C 0.13390(19) 0.2527(4) 0.0599(4) 0.0416(17) Uani 0.5 1 d G U P A 2
H27B H 0.1009 0.2501 0.0559 0.050 Uiso 0.5 1 calc R . P A 2
C26B C 0.1587(3) 0.1851(4) 0.0448(5) 0.062(2) Uani 0.5 1 d G . P A 2
H26B H 0.1427 0.1362 0.0305 0.074 Uiso 0.5 1 calc R . P A 2
C25B C 0.2070(3) 0.1890(4) 0.0507(5) 0.088(4) Uani 0.5 1 d G U P A 2
H25B H 0.2239 0.1428 0.0403 0.106 Uiso 0.5 1 calc R . P A 2
C24B C 0.2304(2) 0.2605(5) 0.0716(5) 0.067(3) Uani 0.5 1 d G . P A 2
H24B H 0.2634 0.2632 0.0756 0.081 Uiso 0.5 1 calc R . P A 2
C23B C 0.2056(2) 0.3282(4) 0.0867(4) 0.060(3) Uani 0.5 1 d G . P A 2
H23B H 0.2216 0.3771 0.1010 0.072 Uiso 0.5 1 calc R . P A 2
C28A C 0.0487(2) 0.5835(4) 0.0753(4) 0.034(2) Uani 0.5 1 d . . P C 1
C29A C 0.0676(2) 0.6605(4) 0.0736(5) 0.051(2) Uani 0.5 1 d G . P C 1
H29A H 0.1005 0.6672 0.0792 0.062 Uiso 0.5 1 calc R . P C 1
C30A C 0.0385(3) 0.7276(3) 0.0637(5) 0.068(3) Uani 0.5 1 d G U P C 1
H30A H 0.0514 0.7802 0.0625 0.082 Uiso 0.5 1 calc R . P C 1
C31A C -0.0096(3) 0.7178(4) 0.0554(5) 0.078(4) Uani 0.5 1 d G . P C 1
H31A H -0.0295 0.7636 0.0486 0.093 Uiso 0.5 1 calc R . P C 1
C32A C -0.0286(2) 0.6408(5) 0.0571(4) 0.066(3) Uani 0.5 1 d G . P C 1
H32A H -0.0614 0.6341 0.0515 0.079 Uiso 0.5 1 calc R . P C 1
C33A C 0.0006(2) 0.5737(4) 0.0671(4) 0.050(2) Uani 0.5 1 d G . P C 1
H33A H -0.0123 0.5211 0.0682 0.059 Uiso 0.5 1 calc R . P C 1
C28B C 0.0709(2) 0.5978(3) 0.0779(4) 0.034(2) Uani 0.5 1 d . . P A 2
C33B C 0.0258(2) 0.6222(5) 0.0825(4) 0.050(2) Uani 0.5 1 d G . P A 2
H33B H 0.0044 0.5846 0.0958 0.059 Uiso 0.5 1 calc R . P A 2
C32B C 0.0122(3) 0.7018(5) 0.0675(5) 0.066(3) Uani 0.5 1 d G . P A 2
H32B H -0.0186 0.7185 0.0706 0.079 Uiso 0.5 1 calc R . P A 2
C31B C 0.0436(3) 0.7569(4) 0.0479(5) 0.078(4) Uani 0.5 1 d G . P A 2
H31B H 0.0343 0.8112 0.0376 0.093 Uiso 0.5 1 calc R . P A 2
C30B C 0.0887(3) 0.7324(4) 0.0433(5) 0.068(3) Uani 0.5 1 d G . P A 2
H30B H 0.1102 0.7701 0.0299 0.082 Uiso 0.5 1 calc R . P A 2
C29B C 0.1023(2) 0.6529(4) 0.0583(4) 0.051(2) Uani 0.5 1 d G . P A 2
H29B H 0.1331 0.6362 0.0552 0.062 Uiso 0.5 1 calc R . P A 2
C6B C 0.0872(8) 0.512(2) 0.0894(15) 0.029(3) Uani 0.5 1 d . . P A 2
C5A C 0.1195(9) 0.4909(10) 0.0720(11) 0.029(3) Uani 0.5 1 d . U P C 1
C4B C 0.1273(7) 0.3994(10) 0.0933(10) 0.027(3) Uani 0.5 1 d . . P A 2
Cl2A Cl 0.14715(17) 0.5370(2) 0.0095(2) 0.0440(9) Uani 0.5 1 d . U P C 1

loop_
_atom_site_aniso_label
_atom_site_aniso_U_11
_atom_site_aniso_U_22
_atom_site_aniso_U_33
_atom_site_aniso_U_23
_atom_site_aniso_U_13
_atom_site_aniso_U_12
Cu2 0.0238(3) 0.0239(3) 0.0253(3) 0.0014(2) 0.0057(2) -0.0040(2)
Cu1 0.0192(3) 0.0226(3) 0.0220(3) 0.00001(19) -0.00029(19) -0.00308(19)
Cu3 0.0133(3) 0.0391(3) 0.0426(3) -0.0009(2) 0.0052(2) 0.0009(2)
Cl1 0.0338(6) 0.0380(6) 0.0467(7) -0.0217(5) 0.0005(5) -0.0022(5)
Cl3 0.0169(5) 0.0508(8) 0.0971(11) -0.0266(8) -0.0044(6) -0.0072(5)
Cl2B 0.085(3) 0.095(4) 0.051(3) 0.028(3) 0.033(2) -0.016(3)
O1 0.0431(18) 0.0301(16) 0.0201(14) 0.0024(12) -0.0023(13) -0.0064(14)
O2 0.0276(15) 0.0334(16) 0.0192(14) 0.0042(12) 0.0001(11) -0.0124(13)
N2 0.0176(16) 0.0276(19) 0.0282(18) -0.0043(15) 0.0003(14) 0.0008(14)
N1 0.0152(16) 0.0295(19) 0.0297(18) -0.0056(15) 0.0002(14) 0.0012(14)
N5 0.0165(16) 0.0264(18) 0.036(2) -0.0012(15) 0.0061(14) -0.0022(14)
N6 0.0168(17) 0.0286(19) 0.042(2) -0.0054(16) 0.0063(15) -0.0019(14)
C8 0.014(2) 0.040(3) 0.054(3) -0.010(2) 0.0053(19) -0.0084(18)
C19 0.025(2) 0.057(3) 0.038(3) 0.006(2) 0.0076(19) 0.011(2)
O3B 0.0228(16) 0.042(4) 0.038(3) 0.000(3) 0.0050(17) -0.002(3)
C2 0.025(2) 0.027(2) 0.029(2) -0.0080(18) 0.0007(17) -0.0008(17)
N4 0.0252(19) 0.037(2) 0.037(2) 0.0074(17) 0.0051(16) 0.0055(16)
N3 0.0270(19) 0.030(2) 0.037(2) 0.0068(16) 0.0126(16) 0.0021(15)
C5B 0.033(2) 0.028(5) 0.028(4) 0.002(4) 0.010(3) -0.003(4)
C34 0.018(2) 0.035(2) 0.042(3) 0.005(2) 0.0078(18) -0.0032(18)
C7 0.0166(19) 0.034(2) 0.035(2) -0.0008(19) 0.0061(17) -0.0067(17)
C16 0.022(2) 0.031(2) 0.026(2) -0.0056(17) 0.0037(16) 0.0026(17)
C21 0.026(2) 0.034(2) 0.032(2) -0.0014(19) 0.0064(18) 0.0002(19)
C10 0.021(2) 0.033(2) 0.030(2) -0.0015(18) -0.0004(17) 0.0005(17)
C1 0.020(2) 0.028(2) 0.026(2) -0.0042(17) 0.0000(16) -0.0004(17)
C18 0.036(3) 0.034(3) 0.059(3) 0.002(2) 0.009(2) 0.011(2)
C39 0.036(3) 0.048(3) 0.045(3) -0.001(2) 0.008(2) 0.009(2)
C3 0.023(2) 0.024(2) 0.028(2) -0.0015(17) 0.0037(16) 0.0004(16)
C17 0.027(2) 0.032(2) 0.048(3) -0.002(2) 0.008(2) 0.0017(19)
C9 0.018(2) 0.033(2) 0.049(3) -0.008(2) 0.0100(19) -0.0052(18)
C11 0.022(2) 0.043(3) 0.031(2) -0.005(2) 0.0004(18) 0.0001(19)
C12 0.027(2) 0.067(4) 0.031(2) -0.002(2) -0.0057(19) 0.001(2)
C20 0.025(2) 0.048(3) 0.036(2) -0.001(2) 0.0078(19) -0.004(2)
C14 0.025(2) 0.092(5) 0.039(3) 0.005(3) 0.007(2) -0.006(3)
C35 0.025(2) 0.054(3) 0.043(3) 0.005(2) 0.003(2) -0.004(2)
C15 0.027(2) 0.064(3) 0.028(2) 0.002(2) 0.0000(19) -0.002(2)
C40 0.023(2) 0.033(3) 0.066(3) -0.010(2) 0.011(2) -0.0046(19)
C22A 0.033(3) 0.045(3) 0.030(3) 0.005(3) 0.015(2) 0.002(3)
C27A 0.050(3) 0.035(3) 0.043(3) 0.010(2) 0.018(2) 0.006(2)
C26A 0.072(4) 0.055(4) 0.065(4) 0.002(3) 0.031(3) 0.017(3)
C25A 0.077(5) 0.092(5) 0.095(5) 0.020(4) 0.014(4) 0.015(4)
C24A 0.062(6) 0.068(6) 0.088(7) 0.012(5) 0.057(6) 0.012(5)
C23A 0.051(5) 0.071(6) 0.066(5) 0.018(6) 0.032(4) 0.025(5)
C6A 0.028(6) 0.030(3) 0.029(4) 0.004(3) 0.007(4) 0.002(4)
C4A 0.028(4) 0.028(5) 0.027(4) 0.001(4) 0.006(3) 0.000(4)
C36 0.033(3) 0.061(4) 0.065(4) 0.022(3) -0.003(3) 0.004(3)
C41 0.064(4) 0.036(3) 0.062(4) -0.004(3) 0.026(3) 0.002(3)
C47 0.055(3) 0.059(3) 0.027(2) -0.001(2) 0.001(2) -0.031(3)
C38 0.056(4) 0.049(3) 0.075(4) -0.005(3) 0.014(3) 0.018(3)
C13 0.021(2) 0.087(4) 0.042(3) 0.004(3) -0.002(2) -0.001(3)
C45 0.035(3) 0.047(3) 0.107(5) -0.039(4) -0.006(3) 0.002(2)
C42 0.084(5) 0.040(3) 0.080(5) 0.009(3) 0.028(4) 0.017(3)
C37 0.038(3) 0.053(4) 0.092(5) 0.020(4) 0.010(3) 0.019(3)
C44 0.054(4) 0.046(4) 0.124(7) -0.039(4) -0.003(4) 0.003(3)
C43 0.079(5) 0.030(3) 0.121(7) -0.012(4) 0.041(5) 0.004(3)
C46 0.101(5) 0.056(4) 0.045(3) 0.018(3) -0.032(3) -0.027(4)
O3A 0.0228(16) 0.042(4) 0.038(3) 0.000(3) 0.0050(17) -0.002(3)
C48A 0.037(5) 0.128(9) 0.049(6) 0.032(6) 0.013(5) 0.004(6)
C22B 0.033(3) 0.045(3) 0.030(3) 0.005(3) 0.015(2) 0.002(3)
C27B 0.050(3) 0.035(3) 0.043(3) 0.010(2) 0.018(2) 0.006(2)
C26B 0.072(4) 0.055(4) 0.065(4) 0.002(3) 0.031(3) 0.017(3)
C25B 0.077(5) 0.092(5) 0.095(5) 0.020(4) 0.014(4) 0.015(4)
C24B 0.062(6) 0.068(6) 0.088(7) 0.012(5) 0.057(6) 0.012(5)
C23B 0.051(5) 0.071(6) 0.066(5) 0.018(6) 0.032(4) 0.025(5)
C28A 0.041(6) 0.033(4) 0.025(3) -0.001(3) -0.006(4) 0.002(4)
C29A 0.060(5) 0.031(4) 0.054(5) 0.002(3) -0.013(4) -0.005(4)
C30A 0.087(5) 0.048(4) 0.063(4) 0.004(3) -0.004(4) 0.002(4)
C31A 0.117(9) 0.058(6) 0.049(5) 0.004(5) -0.010(6) 0.045(7)
C32A 0.092(8) 0.066(6) 0.042(5) 0.016(5) 0.016(5) 0.040(5)
C33A 0.051(5) 0.051(5) 0.050(5) 0.015(4) 0.017(4) 0.020(4)
C28B 0.041(6) 0.033(4) 0.025(3) -0.001(3) -0.006(4) 0.002(4)
C33B 0.051(5) 0.051(5) 0.050(5) 0.015(4) 0.017(4) 0.020(4)
C32B 0.092(8) 0.066(6) 0.042(5) 0.016(5) 0.016(5) 0.040(5)
C31B 0.117(9) 0.058(6) 0.049(5) 0.004(5) -0.010(6) 0.045(7)
C30B 0.087(5) 0.048(4) 0.063(4) 0.004(3) -0.004(4) 0.002(4)
C29B 0.060(5) 0.031(4) 0.054(5) 0.002(3) -0.013(4) -0.005(4)
C6B 0.028(6) 0.030(3) 0.029(4) 0.004(3) 0.007(4) 0.002(4)
C5A 0.033(2) 0.028(5) 0.028(4) 0.002(4) 0.010(3) -0.003(4)
C4B 0.028(4) 0.028(5) 0.027(4) 0.001(4) 0.006(3) 0.000(4)
Cl2A 0.0534(18) 0.0413(19) 0.042(2) 0.0163(14) 0.0199(16) 0.0005(16)

loop_
_atom_type_symbol
_atom_type_description
_atom_type_scat_dispersion_real
_atom_type_scat_dispersion_imag
_atom_type_scat_source
C C 0.0033 0.0016 'International Tables Vol C Tables 4.2.6.8 and 6.1.1.4'
H H 0.0000 0.0000 'International Tables Vol C Tables 4.2.6.8 and 6.1.1.4'
Cl Cl 0.1484 0.1585 'International Tables Vol C Tables 4.2.6.8 and 6.1.1.4'
Cu Cu 0.3201 1.2651 'International Tables Vol C Tables 4.2.6.8 and 6.1.1.4'
N N 0.0061 0.0033 'International Tables Vol C Tables 4.2.6.8 and 6.1.1.4'
O O 0.0106 0.0060 'International Tables Vol C Tables 4.2.6.8 and 6.1.1.4'

loop_
_geom_angle_atom_site_label_1
_geom_angle_atom_site_label_2
_geom_angle_atom_site_label_3
_geom_angle
_geom_angle_site_symmetry_1
_geom_angle_site_symmetry_3
Cu1 Cu2 Cu3 117.40(2) . .
O1 Cu2 Cu1 38.45(9) . .
O1 Cu2 Cu3 110.55(10) . .
O1 Cu2 O2 76.61(12) . .
O1 Cu2 N5 171.27(14) . .
O1 Cu2 N3 96.39(14) . .
O2 Cu2 Cu1 38.24(8) . .
O2 Cu2 Cu3 114.62(10) . .
O2 Cu2 N5 98.07(14) . .
O2 Cu2 N3 171.86(14) . .
N5 Cu2 Cu1 135.53(11) . .
N5 Cu2 Cu3 65.08(10) . .
N5 Cu2 N3 88.35(16) . .
N3 Cu2 Cu1 134.44(11) . .
N3 Cu2 Cu3 63.62(11) . .
O1 Cu1 Cu2 37.88(9) . .
O1 Cu1 N2 93.29(14) . .
O1 Cu1 N1 169.14(14) . 2
O2 Cu1 Cu2 38.45(8) . .
O2 Cu1 O1 76.24(12) . .
O2 Cu1 N2 169.40(13) . .
O2 Cu1 N1 101.61(13) . 2
N2 Cu1 Cu2 131.15(11) . .
N2 Cu1 N1 88.99(15) . 2
N1 Cu1 Cu2 138.49(11) 2 .
Cu3 Cu3 Cu2 120.909(14) 2 .
N6 Cu3 Cu2 63.93(11) . .
N6 Cu3 Cu3 132.77(11) . 2
N6 Cu3 O3B 93.7(3) . .
N6 Cu3 N4 89.96(15) . .
O3B Cu3 Cu2 102.4(2) . .
O3B Cu3 Cu2 110.9(2) 2 .
O3B Cu3 Cu3 41.5(3) 2 2
O3B Cu3 Cu3 39.6(3) . 2
O3B Cu3 N6 170.4(3) 2 .
O3B Cu3 O3B 79.2(4) 2 .
O3B Cu3 N4 95.1(3) 2 .
N4 Cu3 Cu2 65.37(11) . .
N4 Cu3 Cu3 136.59(11) . 2
N4 Cu3 O3B 164.0(3) . .
O3A Cu3 Cu2 117.1(3) . .
O3A Cu3 Cu2 126.9(2) 2 .
O3A Cu3 Cu3 35.5(3) 2 2
O3A Cu3 Cu3 37.0(3) . 2
O3A Cu3 N6 165.4(3) 2 .
O3A Cu3 N6 96.5(3) . .
O3A Cu3 N4 103.4(3) 2 .
O3A Cu3 N4 173.5(3) . .
O3A Cu3 O3A 70.2(5) . 2
Cu2 O1 Cu1 103.68(13) . .
C46 O1 Cu2 127.3(3) . .
C46 O1 Cu1 124.4(3) . .
Cu1 O2 Cu2 103.31(13) . .
C47 O2 Cu2 128.7(3) . .
C47 O2 Cu1 127.8(3) . .
N1 N2 Cu1 117.9(3) . .
C3 N2 Cu1 132.5(3) . .
C3 N2 N1 109.6(3) . .
N2 N1 Cu1 112.7(2) . 2
C1 N1 Cu1 134.7(3) . 2
C1 N1 N2 108.3(3) . .
N6 N5 Cu2 114.6(3) . .
C7 N5 Cu2 136.3(3) . .
C7 N5 N6 108.7(3) . .
N5 N6 Cu3 115.9(3) . .
C9 N6 Cu3 134.7(3) . .
C9 N6 N5 109.3(3) . .
C7 C8 Cl3 125.4(4) . .
C9 C8 Cl3 126.9(4) . .
C9 C8 C7 107.4(4) . .
C18 C19 H19 119.9 . .
C18 C19 C20 120.2(4) . .
C20 C19 H19 119.9 . .
Cu3 O3B Cu3 99.0(4) 2 .
C48A O3B Cu3 131.2(8) . 2
C48A O3B Cu3 128.9(8) . .
C1 C2 Cl1 125.6(3) . .
C1 C2 C3 106.9(4) . .
C3 C2 Cl1 127.5(3) . .
N3 N4 Cu3 112.9(3) . .
N3 N4 C6B 103.9(12) . .
C6A N4 Cu3 125.8(14) . .
C6A N4 N3 114.7(12) . .
C6B N4 Cu3 134.4(13) . .
N4 N3 Cu2 117.1(3) . .
N4 N3 C4A 105.0(8) . .
N4 N3 C4B 111.5(8) . .
C4A N3 Cu2 132.1(8) . .
C4B N3 Cu2 130.8(8) . .
C6B C5B Cl2B 126.0(19) . .
C4B C5B Cl2B 125.7(16) . .
C4B C5B C6B 108(2) . .
C39 C34 C7 120.8(4) . .
C39 C34 C35 118.4(5) . .
C35 C34 C7 120.8(4) . .
N5 C7 C8 107.3(4) . .
N5 C7 C34 121.9(4) . .
C8 C7 C34 130.9(4) . .
C21 C16 C3 121.8(4) . .
C21 C16 C17 118.6(4) . .
C17 C16 C3 119.3(4) . .
C16 C21 H21 119.7 . .
C20 C21 C16 120.6(4) . .
C20 C21 H21 119.7 . .
C11 C10 C1 120.3(4) . .
C11 C10 C15 119.3(4) . .
C15 C10 C1 120.4(4) . .
N1 C1 C2 107.9(3) . .
N1 C1 C10 121.7(4) . .
C2 C1 C10 130.4(4) . .
C19 C18 H18 119.9 . .
C19 C18 C17 120.3(5) . .
C17 C18 H18 119.9 . .
C34 C39 H39 119.6 . .
C34 C39 C38 120.7(5) . .
C38 C39 H39 119.6 . .
N2 C3 C2 107.3(4) . .
N2 C3 C16 120.7(4) . .
C2 C3 C16 131.9(4) . .
C16 C17 C18 120.4(5) . .
C16 C17 H17 119.8 . .
C18 C17 H17 119.8 . .
N6 C9 C8 107.3(4) . .
N6 C9 C40 121.1(4) . .
C8 C9 C40 131.5(4) . .
C10 C11 H11 119.8 . .
C12 C11 C10 120.4(4) . .
C12 C11 H11 119.8 . .
C11 C12 H12 120.1 . .
C13 C12 C11 119.8(4) . .
C13 C12 H12 120.1 . .
C19 C20 C21 120.0(4) . .
C19 C20 H20 120.0 . .
C21 C20 H20 120.0 . .
C15 C14 H14 120.0 . .
C15 C14 C13 120.0(5) . .
C13 C14 H14 120.0 . .
C34 C35 H35 119.9 . .
C36 C35 C34 120.2(5) . .
C36 C35 H35 119.9 . .
C10 C15 H15 119.9 . .
C14 C15 C10 120.2(4) . .
C14 C15 H15 119.9 . .
C41 C40 C9 119.3(5) . .
C41 C40 C45 119.2(5) . .
C45 C40 C9 121.6(5) . .
C27A C22A C23A 120.0 . .
C27A C22A C4A 122.8(8) . .
C23A C22A C4A 117.0(8) . .
C22A C27A H27A 120.0 . .
C22A C27A C26A 120.0 . .
C26A C27A H27A 120.0 . .
C27A C26A H26A 120.0 . .
C25A C26A C27A 120.0 . .
C25A C26A H26A 120.0 . .
C26A C25A H25A 120.0 . .
C26A C25A C24A 120.0 . .
C24A C25A H25A 120.0 . .
C25A C24A H24A 120.0 . .
C23A C24A C25A 120.0 . .
C23A C24A H24A 120.0 . .
C22A C23A H23A 120.0 . .
C24A C23A C22A 120.0 . .
C24A C23A H23A 120.0 . .
N4 C6A C28A 124.8(18) . .
N4 C6A C5A 105(2) . .
C5A C6A C28A 130(2) . .
N3 C4A C22A 119.7(12) . .
N3 C4A C5A 106.9(17) . .
C5A C4A C22A 132.8(18) . .
C35 C36 H36 119.7 . .
C37 C36 C35 120.6(5) . .
C37 C36 H36 119.7 . .
C40 C41 H41 119.8 . .
C40 C41 C42 120.4(6) . .
C42 C41 H41 119.8 . .
O2 C47 H47A 109.5 . .
O2 C47 H47B 109.5 . .
O2 C47 H47C 109.5 . .
H47A C47 H47B 109.5 . .
H47A C47 H47C 109.5 . .
H47B C47 H47C 109.5 . .
C39 C38 H38 119.9 . .
C37 C38 C39 120.2(6) . .
C37 C38 H38 119.9 . .
C12 C13 C14 120.2(5) . .
C12 C13 H13 119.9 . .
C14 C13 H13 119.9 . .
C40 C45 H45 120.1 . .
C40 C45 C44 119.9(7) . .
C44 C45 H45 120.1 . .
C41 C42 H42 119.9 . .
C43 C42 C41 120.2(7) . .
C43 C42 H42 119.9 . .
C36 C37 C38 120.0(5) . .
C36 C37 H37 120.0 . .
C38 C37 H37 120.0 . .
C45 C44 H44 119.8 . .
C43 C44 C45 120.5(7) . .
C43 C44 H44 119.8 . .
C42 C43 H43 120.1 . .
C44 C43 C42 119.8(6) . .
C44 C43 H43 120.1 . .
O1 C46 H46A 109.5 . .
O1 C46 H46B 109.5 . .
O1 C46 H46C 109.5 . .
H46A C46 H46B 109.5 . .
H46A C46 H46C 109.5 . .
H46B C46 H46C 109.5 . .
Cu3 O3A Cu3 107.5(5) . 2
Cu3 O3A H3A 126.2 . .
Cu3 O3A H3A 126.2 2 .
O3B C48A H48A 109.5 . .
O3B C48A H48B 109.5 . .
O3B C48A H48C 109.5 . .
H48A C48A H48B 109.5 . .
H48A C48A H48C 109.5 . .
H48B C48A H48C 109.5 . .
C27B C22B C23B 120.0 . .
C27B C22B C4B 117.6(8) . .
C23B C22B C4B 122.3(8) . .
C22B C27B H27B 120.0 . .
C22B C27B C26B 120.0 . .
C26B C27B H27B 120.0 . .
C27B C26B H26B 120.0 . .
C25B C26B C27B 120.0 . .
C25B C26B H26B 120.0 . .
C26B C25B H25B 120.0 . .
C26B C25B C24B 120.0 . .
C24B C25B H25B 120.0 . .
C25B C24B H24B 120.0 . .
C23B C24B C25B 120.0 . .
C23B C24B H24B 120.0 . .
C22B C23B H23B 120.0 . .
C24B C23B C22B 120.0 . .
C24B C23B H23B 120.0 . .
C29A C28A C6A 119.7(12) . .
C29A C28A C33A 120.0 . .
C33A C28A C6A 119.6(12) . .
C28A C29A H29A 120.0 . .
C28A C29A C30A 120.0 . .
C30A C29A H29A 120.0 . .
C29A C30A H30A 120.0 . .
C31A C30A C29A 120.0 . .
C31A C30A H30A 120.0 . .
C30A C31A H31A 120.0 . .
C32A C31A C30A 120.0 . .
C32A C31A H31A 120.0 . .
C31A C32A H32A 120.0 . .
C33A C32A C31A 120.0 . .
C33A C32A H32A 120.0 . .
C28A C33A H33A 120.0 . .
C32A C33A C28A 120.0 . .
C32A C33A H33A 120.0 . .
C33B C28B C29B 120.0 . .
C33B C28B C6B 122.9(10) . .
C29B C28B C6B 117.0(10) . .
C28B C33B H33B 120.0 . .
C28B C33B C32B 120.0 . .
C32B C33B H33B 120.0 . .
C33B C32B H32B 120.0 . .
C33B C32B C31B 120.0 . .
C31B C32B H32B 120.0 . .
C32B C31B H31B 120.0 . .
C30B C31B C32B 120.0 . .
C30B C31B H31B 120.0 . .
C31B C30B H30B 120.0 . .
C31B C30B C29B 120.0 . .
C29B C30B H30B 120.0 . .
C28B C29B H29B 120.0 . .
C30B C29B C28B 120.0 . .
C30B C29B H29B 120.0 . .
N4 C6B C28B 122.6(18) . .
C5B C6B N4 108(2) . .
C5B C6B C28B 129(2) . .
C6A C5A Cl2A 128.6(18) . .
C4A C5A C6A 107(2) . .
C4A C5A Cl2A 123.9(17) . .
N3 C4B C5B 107.9(16) . .
N3 C4B C22B 119.4(13) . .
C5B C4B C22B 132.7(18) . .

loop_
_geom_bond_atom_site_label_1
_geom_bond_atom_site_label_2
_geom_bond_distance
_geom_bond_site_symmetry_2
Cu2 Cu1 3.0161(7) .
Cu2 Cu3 3.0470(7) .
Cu2 O1 1.906(3) .
Cu2 O2 1.927(3) .
Cu2 N5 1.948(4) .
Cu2 N3 1.984(4) .
Cu1 O1 1.930(3) .
Cu1 O2 1.918(3) .
Cu1 N2 1.967(3) .
Cu1 N1 1.975(3) 2
Cu3 Cu3 3.0045(10) 2
Cu3 N6 1.964(4) .
Cu3 O3B 1.937(10) 2
Cu3 O3B 2.015(10) .
Cu3 N4 1.988(4) .
Cu3 O3A 1.895(10) 2
Cu3 O3A 1.830(11) .
Cl1 C2 1.718(4) .
Cl3 C8 1.728(4) .
Cl2B C5B 1.73(2) .
O1 C46 1.418(6) .
O2 C47 1.421(5) .
N2 N1 1.365(5) .
N2 C3 1.343(5) .
N1 Cu1 1.975(3) 2
N1 C1 1.354(5) .
N5 N6 1.367(5) .
N5 C7 1.356(5) .
N6 C9 1.347(6) .
C8 C7 1.395(7) .
C8 C9 1.393(7) .
C19 H19 0.9500 .
C19 C18 1.368(7) .
C19 C20 1.381(7) .
O3B Cu3 1.937(10) 2
O3B C48A 1.391(15) .
C2 C1 1.390(6) .
C2 C3 1.399(6) .
N4 N3 1.347(5) .
N4 C6A 1.28(3) .
N4 C6B 1.43(3) .
N3 C4A 1.38(2) .
N3 C4B 1.35(2) .
C5B C6B 1.36(3) .
C5B C4B 1.36(3) .
C34 C7 1.468(6) .
C34 C39 1.385(7) .
C34 C35 1.404(7) .
C16 C21 1.392(6) .
C16 C3 1.474(6) .
C16 C17 1.392(7) .
C21 H21 0.9500 .
C21 C20 1.391(6) .
C10 C1 1.471(6) .
C10 C11 1.393(6) .
C10 C15 1.395(6) .
C18 H18 0.9500 .
C18 C17 1.397(7) .
C39 H39 0.9500 .
C39 C38 1.392(8) .
C17 H17 0.9500 .
C9 C40 1.479(7) .
C11 H11 0.9500 .
C11 C12 1.391(6) .
C12 H12 0.9500 .
C12 C13 1.386(7) .
C20 H20 0.9500 .
C14 H14 0.9500 .
C14 C15 1.386(7) .
C14 C13 1.387(7) .
C35 H35 0.9500 .
C35 C36 1.387(8) .
C15 H15 0.9500 .
C40 C41 1.379(8) .
C40 C45 1.397(8) .
C22A C27A 1.3900 .
C22A C23A 1.3900 .
C22A C4A 1.51(2) .
C27A H27A 0.9500 .
C27A C26A 1.3900 .
C26A H26A 0.9500 .
C26A C25A 1.3900 .
C25A H25A 0.9500 .
C25A C24A 1.3900 .
C24A H24A 0.9500 .
C24A C23A 1.3900 .
C23A H23A 0.9500 .
C6A C28A 1.45(3) .
C6A C5A 1.40(3) .
C4A C5A 1.39(3) .
C36 H36 0.9500 .
C36 C37 1.372(9) .
C41 H41 0.9500 .
C41 C42 1.395(8) .
C47 H47A 0.9800 .
C47 H47B 0.9800 .
C47 H47C 0.9800 .
C38 H38 0.9500 .
C38 C37 1.376(9) .
C13 H13 0.9500 .
C45 H45 0.9500 .
C45 C44 1.397(9) .
C42 H42 0.9500 .
C42 C43 1.383(10) .
C37 H37 0.9500 .
C44 H44 0.9500 .
C44 C43 1.369(11) .
C43 H43 0.9500 .
C46 H46A 0.9800 .
C46 H46B 0.9800 .
C46 H46C 0.9800 .
O3A Cu3 1.895(10) 2
O3A H3A 0.9500 .
C48A H48A 0.9800 .
C48A H48B 0.9800 .
C48A H48C 0.9800 .
C22B C27B 1.3900 .
C22B C23B 1.3900 .
C22B C4B 1.562(19) .
C27B H27B 0.9500 .
C27B C26B 1.3900 .
C26B H26B 0.9500 .
C26B C25B 1.3900 .
C25B H25B 0.9500 .
C25B C24B 1.3900 .
C24B H24B 0.9500 .
C24B C23B 1.3900 .
C23B H23B 0.9500 .
C28A C29A 1.3900 .
C28A C33A 1.3900 .
C29A H29A 0.9500 .
C29A C30A 1.3900 .
C30A H30A 0.9500 .
C30A C31A 1.3900 .
C31A H31A 0.9500 .
C31A C32A 1.3900 .
C32A H32A 0.9500 .
C32A C33A 1.3900 .
C33A H33A 0.9500 .
C28B C33B 1.3900 .
C28B C29B 1.3900 .
C28B C6B 1.49(3) .
C33B H33B 0.9500 .
C33B C32B 1.3900 .
C32B H32B 0.9500 .
C32B C31B 1.3900 .
C31B H31B 0.9500 .
C31B C30B 1.3900 .
C30B H30B 0.9500 .
C30B C29B 1.3900 .
C29B H29B 0.9500 .
C5A Cl2A 1.74(2) .

loop_
_geom_torsion_atom_site_label_1
_geom_torsion_atom_site_label_2
_geom_torsion_atom_site_label_3
_geom_torsion_atom_site_label_4
_geom_torsion
_geom_torsion_site_symmetry_1
_geom_torsion_site_symmetry_4
Cu2 Cu3 O3A Cu3 -106.3(3) . 2
Cu2 N5 N6 Cu3 7.8(4) . .
Cu2 N5 N6 C9 -174.4(3) . .
Cu2 N5 C7 C8 172.9(3) . .
Cu2 N5 C7 C34 -5.9(7) . .
Cu2 N3 C4A C22A 29.3(17) . .
Cu2 N3 C4A C5A -158.4(10) . .
Cu2 N3 C4B C5B -163.4(11) . .
Cu2 N3 C4B C22B 18.7(17) . .
Cu1 N2 N1 Cu1 -19.8(4) . 2
Cu1 N2 N1 C1 180.0(3) . .
Cu1 N2 C3 C2 -179.4(3) . .
Cu1 N2 C3 C16 4.9(6) . .
Cu1 N1 C1 C2 -154.2(3) 2 .
Cu1 N1 C1 C10 25.4(7) 2 .
Cu3 N6 C9 C8 177.1(3) . .
Cu3 N6 C9 C40 -4.7(7) . .
Cu3 N4 N3 Cu2 11.6(4) . .
Cu3 N4 N3 C4A -144.7(7) . .
Cu3 N4 N3 C4B -160.4(8) . .
Cu3 N4 C6A C28A -41(3) . .
Cu3 N4 C6A C5A 143.2(14) . .
Cu3 N4 C6B C5B 149.1(14) . .
Cu3 N4 C6B C28B -26(3) . .
Cl1 C2 C1 N1 -179.5(3) . .
Cl1 C2 C1 C10 0.9(7) . .
Cl1 C2 C3 N2 179.0(3) . .
Cl1 C2 C3 C16 -6.0(7) . .
Cl3 C8 C7 N5 -175.3(4) . .
Cl3 C8 C7 C34 3.4(8) . .
Cl3 C8 C9 N6 174.9(4) . .
Cl3 C8 C9 C40 -3.1(9) . .
Cl2B C5B C6B N4 171.4(14) . .
Cl2B C5B C6B C28B -14(4) . .
Cl2B C5B C4B N3 -176.2(14) . .
Cl2B C5B C4B C22B 1(3) . .
N2 N1 C1 C2 -0.3(5) . .
N2 N1 C1 C10 179.4(4) . .
N1 N2 C3 C2 1.5(5) . .
N1 N2 C3 C16 -174.2(4) . .
N5 N6 C9 C8 -0.2(5) . .
N5 N6 C9 C40 178.0(4) . .
N6 Cu3 O3A Cu3 -170.3(3) . 2
N6 N5 C7 C8 1.0(5) . .
N6 N5 C7 C34 -177.8(4) . .
N6 C9 C40 C41 -32.2(7) . .
N6 C9 C40 C45 146.2(5) . .
C8 C9 C40 C41 145.5(6) . .
C8 C9 C40 C45 -36.1(8) . .
C19 C18 C17 C16 0.4(8) . .
N4 N3 C4A C22A -179.4(10) . .
N4 N3 C4A C5A -7.1(14) . .
N4 N3 C4B C5B 7.2(16) . .
N4 N3 C4B C22B -170.7(9) . .
N4 C6A C28A C29A 134(2) . .
N4 C6A C28A C33A -36(3) . .
N4 C6A C5A C4A 1(3) . .
N4 C6A C5A Cl2A 177.2(14) . .
N3 N4 C6A C28A 169.5(18) . .
N3 N4 C6A C5A -6(2) . .
N3 N4 C6B C5B 6(2) . .
N3 N4 C6B C28B -169.2(17) . .
N3 C4A C5A C6A 4(2) . .
N3 C4A C5A Cl2A -172.5(12) . .
C34 C39 C38 C37 1.1(9) . .
C34 C35 C36 C37 0.0(8) . .
C7 N5 N6 Cu3 -178.3(3) . .
C7 N5 N6 C9 -0.5(5) . .
C7 C8 C9 N6 0.8(6) . .
C7 C8 C9 C40 -177.2(5) . .
C7 C34 C39 C38 179.6(5) . .
C7 C34 C35 C36 179.8(4) . .
C16 C21 C20 C19 1.0(7) . .
C21 C16 C3 N2 -44.5(6) . .
C21 C16 C3 C2 141.1(5) . .
C21 C16 C17 C18 0.4(7) . .
C10 C11 C12 C13 0.4(8) . .
C1 C2 C3 N2 -1.7(5) . .
C1 C2 C3 C16 173.3(4) . .
C1 C10 C11 C12 -177.3(5) . .
C1 C10 C15 C14 176.3(5) . .
C18 C19 C20 C21 -0.2(7) . .
C39 C34 C7 N5 44.0(6) . .
C39 C34 C7 C8 -134.4(6) . .
C39 C34 C35 C36 0.3(7) . .
C39 C38 C37 C36 -0.7(10) . .
C3 N2 N1 Cu1 159.5(3) . 2
C3 N2 N1 C1 -0.8(5) . .
C3 C2 C1 N1 1.2(5) . .
C3 C2 C1 C10 -178.5(4) . .
C3 C16 C21 C20 173.0(4) . .
C3 C16 C17 C18 -173.8(4) . .
C17 C16 C21 C20 -1.1(7) . .
C17 C16 C3 N2 129.6(5) . .
C17 C16 C3 C2 -44.9(7) . .
C9 C8 C7 N5 -1.1(5) . .
C9 C8 C7 C34 177.6(5) . .
C9 C40 C41 C42 178.6(5) . .
C9 C40 C45 C44 179.8(6) . .
C11 C10 C1 N1 127.8(5) . .
C11 C10 C1 C2 -52.6(7) . .
C11 C10 C15 C14 -2.7(8) . .
C11 C12 C13 C14 -1.7(10) . .
C20 C19 C18 C17 -0.5(8) . .
C35 C34 C7 N5 -135.5(5) . .
C35 C34 C7 C8 46.1(7) . .
C35 C34 C39 C38 -0.9(8) . .
C35 C36 C37 C38 0.1(9) . .
C15 C10 C1 N1 -51.2(7) . .
C15 C10 C1 C2 128.4(6) . .
C15 C10 C11 C12 1.7(8) . .
C15 C14 C13 C12 0.8(10) . .
C40 C41 C42 C43 1.7(10) . .
C40 C45 C44 C43 1.6(11) . .
C22A C27A C26A C25A 0.0 . .
C22A C4A C5A C6A 174.8(18) . .
C22A C4A C5A Cl2A -2(3) . .
C27A C22A C23A C24A 0.0 . .
C27A C22A C4A N3 35.4(17) . .
C27A C22A C4A C5A -134.5(17) . .
C27A C26A C25A C24A 0.0 . .
C26A C25A C24A C23A 0.0 . .
C25A C24A C23A C22A 0.0 . .
C23A C22A C27A C26A 0.0 . .
C23A C22A C4A N3 -139.6(10) . .
C23A C22A C4A C5A 50(2) . .
C6A N4 N3 Cu2 164.9(14) . .
C6A N4 N3 C4A 8.5(16) . .
C6A C28A C29A C30A -170.4(14) . .
C6A C28A C33A C32A 170.4(14) . .
C4A C22A C27A C26A -174.9(11) . .
C4A C22A C23A C24A 175.2(10) . .
C41 C40 C45 C44 -1.8(9) . .
C41 C42 C43 C44 -1.9(11) . .
C13 C14 C15 C10 1.4(10) . .
C45 C40 C41 C42 0.2(9) . .
C45 C44 C43 C42 0.2(12) . .
O3A Cu3 O3A Cu3 16.0(5) 2 2
C22B C27B C26B C25B 0.0 . .
C27B C22B C23B C24B 0.0 . .
C27B C22B C4B N3 60.8(15) . .
C27B C22B C4B C5B -116.4(19) . .
C27B C26B C25B C24B 0.0 . .
C26B C25B C24B C23B 0.0 . .
C25B C24B C23B C22B 0.0 . .
C23B C22B C27B C26B 0.0 . .
C23B C22B C4B N3 -122.3(11) . .
C23B C22B C4B C5B 60(2) . .
C28A C6A C5A C4A -174(2) . .
C28A C6A C5A Cl2A 2(4) . .
C28A C29A C30A C31A 0.0 . .
C29A C28A C33A C32A 0.0 . .
C29A C30A C31A C32A 0.0 . .
C30A C31A C32A C33A 0.0 . .
C31A C32A C33A C28A 0.0 . .
C33A C28A C29A C30A 0.0 . .
C28B C33B C32B C31B 0.0 . .
C33B C28B C29B C30B 0.0 . .
C33B C28B C6B N4 -35(3) . .
C33B C28B C6B C5B 151(2) . .
C33B C32B C31B C30B 0.0 . .
C32B C31B C30B C29B 0.0 . .
C31B C30B C29B C28B 0.0 . .
C29B C28B C33B C32B 0.0 . .
C29B C28B C6B N4 148.2(15) . .
C29B C28B C6B C5B -25(3) . .
C6B N4 N3 Cu2 164.2(12) . .
C6B N4 N3 C4B -7.8(14) . .
C6B C5B C4B N3 -3(2) . .
C6B C5B C4B C22B 174.2(18) . .
C6B C28B C33B C32B -176.5(14) . .
C6B C28B C29B C30B 176.7(14) . .
C5A C6A C28A C29A -51(3) . .
C5A C6A C28A C33A 138(2) . .
C4B C5B C6B N4 -1(3) . .
C4B C5B C6B C28B 173(2) . .
C4B C22B C27B C26B 176.9(10) . .
C4B C22B C23B C24B -176.8(11) . .
